data_4328695
loop_
_publ_author_name
'Tapas Senapati'
'C\'eline Pichon'
'Rodica Ababei'
'Corine Mathoni\`ere'
'Rodolphe Cl\'erac'

_publ_contact_author
;
        Rodolphe Clerac
        Centre de Recherche Paul Pascal
    115 avenue du Dr Schweitzer
        33600 PESSAC
    FRANCE
;
_publ_contact_author_email clerac@crpp-bordeaux.cnrs.fr
_publ_contact_author_fax '(33)5 56 84 56 00'
_publ_contact_author_phone '(33)5 56 84 56 50'
_publ_section_title
;
 Cyanido-Bridged Fe(III)-Mn(III) Heterobimetallic Materials Built From
 Mn(III) Schiff Base Complexes and Di- or Tri-Cyanido Fe(III) Precursors
;
_journal_name_full 'Inorganic Chemistry'
_journal_page_first 3796
_journal_page_last 3812
_journal_paper_doi 10.1021/ic2027708
_journal_volume 51
_journal_year 2012
_chemical_formula_moiety 'C35 H30 Fe Mn N8 O4'
_chemical_formula_sum 'C35 H30 Fe Mn N8 O4'
_chemical_formula_weight 737.46
_chemical_name_systematic
; 
 ? 
;
_space_group_IT_number 19
_symmetry_cell_setting orthorhombic
_symmetry_space_group_name_Hall 'P 2ac 2ab'
_symmetry_space_group_name_H-M 'P 21 21 21'
_atom_sites_solution_hydrogens geom
_atom_sites_solution_primary direct
_atom_sites_solution_secondary difmap
_audit_creation_method SHELXL-97
_cell_angle_alpha 90.00
_cell_angle_beta 90.00
_cell_angle_gamma 90.00
_cell_formula_units_Z 4
_cell_length_a 10.467(5)
_cell_length_b 12.780(5)
_cell_length_c 24.077(5)
_cell_measurement_temperature 150(2)
_cell_volume 3221(2)
_computing_structure_refinement 'SHELXL-97 (Sheldrick, 1997)'
_computing_structure_solution 'SHELXS-97 (Sheldrick, 1990)'
_diffrn_ambient_temperature 150(2)
_diffrn_measured_fraction_theta_full 0.992
_diffrn_measured_fraction_theta_max 0.992
_diffrn_radiation_monochromator graphite
_diffrn_radiation_source 'fine-focus sealed tube'
_diffrn_radiation_type MoK\a
_diffrn_radiation_wavelength 0.71069
_diffrn_reflns_av_R_equivalents 0.0000
_diffrn_reflns_av_sigmaI/netI 0.1710
_diffrn_reflns_limit_h_max 13
_diffrn_reflns_limit_h_min -13
_diffrn_reflns_limit_k_max 16
_diffrn_reflns_limit_k_min -16
_diffrn_reflns_limit_l_max 31
_diffrn_reflns_limit_l_min -31
_diffrn_reflns_number 7303
_diffrn_reflns_theta_full 27.51
_diffrn_reflns_theta_max 27.51
_diffrn_reflns_theta_min 1.80
_exptl_absorpt_coefficient_mu 0.896
_exptl_absorpt_correction_T_max 0.8553
_exptl_absorpt_correction_T_min 0.8069
_exptl_absorpt_correction_type empirical
_exptl_absorpt_process_details sadabs
_exptl_crystal_colour brown
_exptl_crystal_density_diffrn 1.521
_exptl_crystal_description block
_exptl_crystal_F_000 1516
_exptl_crystal_size_max 0.25
_exptl_crystal_size_mid 0.21
_exptl_crystal_size_min 0.18
_refine_diff_density_max 1.336
_refine_diff_density_min -1.026
_refine_diff_density_rms 0.272
_refine_ls_abs_structure_details 'Flack H D (1983), Acta Cryst. A39, 876-881'
_refine_ls_abs_structure_Flack -0.02(4)
_refine_ls_extinction_method none
_refine_ls_goodness_of_fit_ref 1.014
_refine_ls_hydrogen_treatment constr
_refine_ls_matrix_type full
_refine_ls_number_parameters 446
_refine_ls_number_reflns 7303
_refine_ls_number_restraints 0
_refine_ls_restrained_S_all 1.014
_refine_ls_R_factor_all 0.1661
_refine_ls_R_factor_gt 0.0670
_refine_ls_shift/su_max 0.000
_refine_ls_shift/su_mean 0.000
_refine_ls_structure_factor_coef Fsqd
_refine_ls_weighting_details 'calc w=1/[\s^2^(Fo^2^)+(0.1227P)^2^+0.0000P] where P=(Fo^2^+2Fc^2^)/3'
_refine_ls_weighting_scheme calc
_refine_ls_wR_factor_gt 0.1450
_refine_ls_wR_factor_ref 0.2269
_reflns_number_gt 4167
_reflns_number_total 7303
_reflns_threshold_expression >2sigma(I)
_cod_data_source_file ic2027708_si_004.cif
_cod_data_source_block Compound_4
_cod_database_code 4328695

loop_
_symmetry_equiv_pos_as_xyz
'x, y, z'
'-x+1/2, -y, z+1/2'
'x+1/2, -y+1/2, -z'
'-x, y+1/2, -z+1/2'

loop_
_atom_site_label
_atom_site_type_symbol
_atom_site_fract_x
_atom_site_fract_y
_atom_site_fract_z
_atom_site_U_iso_or_equiv
_atom_site_adp_type
_atom_site_occupancy
_atom_site_symmetry_multiplicity
_atom_site_calc_flag
_atom_site_refinement_flags
Mn1 Mn 0.13417(10) -0.01102(9) 0.63809(5) 0.0200(3) Uani 1 1 d .
Fe1 Fe 0.63664(10) -0.03415(9) 0.65593(5) 0.0228(3) Uani 1 1 d .
O1 O 0.0888(5) -0.0342(4) 0.7133(2) 0.0214(12) Uani 1 1 d .
O2 O 0.1660(5) -0.1539(4) 0.6238(2) 0.0269(14) Uani 1 1 d .
O3 O 0.6557(7) -0.2008(5) 0.7964(3) 0.0538(19) Uani 1 1 d .
O4 O 0.7297(7) 0.0097(7) 0.8157(3) 0.056(2) Uani 1 1 d .
N1 N 0.0987(6) 0.1427(5) 0.6437(3) 0.0240(16) Uani 1 1 d .
N2 N 0.2019(6) 0.0339(6) 0.5642(3) 0.0238(16) Uani 1 1 d .
N3 N -0.0793(6) -0.0424(6) 0.6221(3) 0.0273(17) Uani 1 1 d .
N4 N 0.3454(6) 0.0002(5) 0.6689(3) 0.0242(15) Uani 1 1 d .
N5 N 0.5894(7) 0.0243(6) 0.5328(3) 0.0339(19) Uani 1 1 d .
N6 N 0.6153(6) -0.1856(5) 0.6498(3) 0.0297(18) Uani 1 1 d .
N7 N 0.6666(6) -0.0654(6) 0.7318(3) 0.0295(18) Uani 1 1 d .
N8 N 0.6665(5) 0.1107(6) 0.6812(3) 0.0248(17) Uani 1 1 d .
C1 C 0.0805(6) 0.0353(6) 0.7534(3) 0.0180(17) Uani 1 1 d .
C2 C 0.0708(7) -0.0012(7) 0.8082(3) 0.0273(19) Uani 1 1 d .
H2 H 0.0716 -0.0727 0.8153 0.033 Uiso 1 1 calc R
C3 C 0.0600(7) 0.0695(7) 0.8518(3) 0.029(2) Uani 1 1 d .
H3 H 0.0544 0.0446 0.8880 0.035 Uiso 1 1 calc R
C4 C 0.0576(7) 0.1792(7) 0.8421(4) 0.029(2) Uani 1 1 d .
H4 H 0.0518 0.2256 0.8717 0.035 Uiso 1 1 calc R
C5 C 0.0637(8) 0.2160(7) 0.7886(3) 0.0259(19) Uani 1 1 d .
H5 H 0.0600 0.2877 0.7820 0.031 Uiso 1 1 calc R
C6 C 0.0756(7) 0.1466(6) 0.7438(3) 0.0218(18) Uani 1 1 d .
C7 C 0.0822(7) 0.1920(7) 0.6891(3) 0.0227(19) Uani 1 1 d .
H7 H 0.0736 0.2643 0.6868 0.027 Uiso 1 1 calc R
C8 C 0.0932(8) 0.1981(7) 0.5878(4) 0.028(2) Uani 1 1 d .
C9 C 0.1058(9) 0.3178(7) 0.5934(4) 0.041(3) Uani 1 1 d .
H9A H 0.0305 0.3454 0.6108 0.061 Uiso 1 1 calc R
H9B H 0.1157 0.3484 0.5573 0.061 Uiso 1 1 calc R
H9C H 0.1792 0.3340 0.6157 0.061 Uiso 1 1 calc R
C10 C -0.0380(8) 0.1708(8) 0.5613(4) 0.037(2) Uani 1 1 d .
H10A H -0.0383 0.0986 0.5502 0.055 Uiso 1 1 calc R
H10B H -0.0520 0.2143 0.5294 0.055 Uiso 1 1 calc R
H10C H -0.1047 0.1825 0.5879 0.055 Uiso 1 1 calc R
C11 C 0.2062(8) 0.1523(7) 0.5527(4) 0.029(2) Uani 1 1 d .
C12 C 0.3368(8) 0.1966(7) 0.5741(4) 0.033(2) Uani 1 1 d .
H12A H 0.3425 0.1869 0.6136 0.050 Uiso 1 1 calc R
H12B H 0.3422 0.2699 0.5656 0.050 Uiso 1 1 calc R
H12C H 0.4057 0.1602 0.5563 0.050 Uiso 1 1 calc R
C13 C 0.1907(8) 0.1762(8) 0.4906(4) 0.034(2) Uani 1 1 d .
H13A H 0.2672 0.1564 0.4712 0.051 Uiso 1 1 calc R
H13B H 0.1757 0.2497 0.4856 0.051 Uiso 1 1 calc R
H13C H 0.1197 0.1374 0.4761 0.051 Uiso 1 1 calc R
C14 C 0.2711(7) -0.0284(8) 0.5333(4) 0.031(2) Uani 1 1 d .
H14 H 0.3189 0.0033 0.5055 0.037 Uiso 1 1 calc R
C15 C 0.2821(8) -0.1405(7) 0.5375(4) 0.029(2) Uani 1 1 d .
C16 C 0.3529(11) -0.1929(8) 0.4960(4) 0.044(3) Uani 1 1 d .
H16 H 0.3967 -0.1544 0.4693 0.053 Uiso 1 1 calc R
C17 C 0.3573(11) -0.2978(8) 0.4948(4) 0.043(2) Uani 1 1 d .
H17 H 0.4030 -0.3312 0.4669 0.051 Uiso 1 1 calc R
C18 C 0.2956(9) -0.3562(8) 0.5341(4) 0.036(2) Uani 1 1 d .
H18 H 0.2962 -0.4288 0.5318 0.043 Uiso 1 1 calc R
C19 C 0.2332(7) -0.3079(7) 0.5766(4) 0.029(2) Uani 1 1 d .
H19 H 0.1950 -0.3487 0.6040 0.035 Uiso 1 1 calc R
C20 C 0.2246(7) -0.1976(7) 0.5805(4) 0.0247(19) Uani 1 1 d .
C21 C 0.4545(7) -0.0152(6) 0.6645(3) 0.0219(18) Uani 1 1 d .
C22 C 0.5928(8) -0.2427(8) 0.6037(5) 0.040(3) Uani 1 1 d .
H22 H 0.5889 -0.2095 0.5694 0.049 Uiso 1 1 calc R
C23 C 0.5751(9) -0.3515(8) 0.6067(5) 0.045(3) Uani 1 1 d .
H23 H 0.5602 -0.3899 0.5746 0.054 Uiso 1 1 calc R
C24 C 0.5799(8) -0.4017(8) 0.6581(5) 0.050(3) Uani 1 1 d .
H24 H 0.5670 -0.4735 0.6607 0.060 Uiso 1 1 calc R
C25 C 0.6038(8) -0.3438(8) 0.7041(5) 0.044(3) Uani 1 1 d .
H25 H 0.6089 -0.3769 0.7384 0.053 Uiso 1 1 calc R
C26 C 0.6215(8) -0.2319(7) 0.7010(4) 0.040(3) Uani 1 1 d .
C27 C 0.6507(8) -0.1667(7) 0.7488(4) 0.034(2) Uani 1 1 d .
C28 C 0.7016(8) 0.0158(8) 0.7662(4) 0.036(2) Uani 1 1 d .
C29 C 0.6986(8) 0.1188(8) 0.7348(4) 0.031(2) Uani 1 1 d .
C30 C 0.7220(8) 0.2136(9) 0.7597(4) 0.041(3) Uani 1 1 d .
H30 H 0.7449 0.2168 0.7970 0.050 Uiso 1 1 calc R
C31 C 0.7113(9) 0.3026(9) 0.7291(4) 0.044(3) Uani 1 1 d .
H31 H 0.7263 0.3674 0.7454 0.053 Uiso 1 1 calc R
C32 C 0.6782(9) 0.2960(8) 0.6740(4) 0.040(2) Uani 1 1 d .
H32 H 0.6710 0.3559 0.6523 0.048 Uiso 1 1 calc R
C33 C 0.6561(7) 0.1997(7) 0.6520(4) 0.032(2) Uani 1 1 d .
H33 H 0.6327 0.1953 0.6148 0.039 Uiso 1 1 calc R
C34 C 0.6078(6) 0.0001(7) 0.5777(4) 0.0256(19) Uani 1 1 d .
C35 C 0.8145(7) -0.0431(7) 0.6343(4) 0.0245(18) Uani 1 1 d .

loop_
_atom_site_aniso_label
_atom_site_aniso_U_11
_atom_site_aniso_U_22
_atom_site_aniso_U_33
_atom_site_aniso_U_23
_atom_site_aniso_U_13
_atom_site_aniso_U_12
Mn1 0.0173(5) 0.0239(7) 0.0188(6) 0.0012(5) 0.0008(5) 0.0010(5)
Fe1 0.0154(5) 0.0269(7) 0.0262(7) 0.0030(5) 0.0006(5) 0.0003(5)
O1 0.026(3) 0.023(3) 0.015(3) -0.003(3) 0.003(2) -0.001(2)
O2 0.022(3) 0.025(3) 0.034(4) -0.001(3) 0.007(2) 0.000(2)
O3 0.065(5) 0.054(5) 0.042(5) 0.024(4) 0.003(4) 0.015(4)
O4 0.064(5) 0.076(6) 0.029(4) 0.005(4) -0.014(3) -0.001(4)
N1 0.023(3) 0.024(4) 0.025(4) 0.006(3) 0.002(3) 0.002(3)
N2 0.022(3) 0.028(4) 0.021(4) 0.002(3) 0.002(3) 0.002(3)
N3 0.020(3) 0.032(4) 0.030(4) 0.000(3) -0.005(3) 0.002(3)
N4 0.023(4) 0.025(4) 0.025(4) 0.000(3) -0.003(3) 0.000(3)
N5 0.031(4) 0.043(5) 0.028(4) 0.004(4) 0.002(3) 0.014(3)
N6 0.021(3) 0.028(4) 0.040(5) 0.010(4) 0.000(3) 0.002(3)
N7 0.014(4) 0.040(5) 0.034(5) 0.005(4) 0.003(3) 0.004(3)
N8 0.012(3) 0.033(4) 0.029(4) 0.003(3) -0.001(3) -0.003(3)
C1 0.010(3) 0.023(4) 0.020(4) 0.001(4) 0.000(3) -0.001(3)
C2 0.022(4) 0.032(5) 0.028(5) 0.005(4) 0.000(3) -0.003(4)
C3 0.034(4) 0.041(6) 0.014(5) 0.001(4) 0.003(3) -0.005(4)
C4 0.030(4) 0.039(6) 0.019(4) -0.002(4) 0.009(4) 0.002(4)
C5 0.035(5) 0.017(5) 0.025(5) -0.006(4) 0.007(4) -0.001(4)
C6 0.019(4) 0.024(5) 0.023(5) -0.007(4) -0.001(3) 0.000(3)
C7 0.022(4) 0.023(5) 0.024(5) 0.002(4) 0.003(3) 0.004(4)
C8 0.038(5) 0.026(5) 0.021(5) 0.013(4) 0.004(4) 0.010(4)
C9 0.055(6) 0.034(6) 0.032(6) 0.012(5) 0.017(4) 0.018(5)
C10 0.033(5) 0.049(7) 0.027(5) 0.018(5) -0.004(4) 0.006(4)
C11 0.042(5) 0.027(5) 0.017(5) 0.007(4) -0.004(4) 0.005(4)
C12 0.036(5) 0.035(6) 0.029(5) 0.005(4) 0.005(4) -0.004(4)
C13 0.033(5) 0.045(6) 0.024(5) 0.003(4) 0.001(4) 0.004(4)
C14 0.031(4) 0.041(6) 0.022(5) 0.005(5) 0.004(3) -0.002(4)
C15 0.034(5) 0.032(6) 0.019(5) -0.001(4) 0.001(4) 0.004(4)
C16 0.069(7) 0.044(6) 0.020(5) 0.004(4) 0.010(5) 0.017(6)
C17 0.067(7) 0.031(5) 0.031(5) -0.011(5) 0.001(5) 0.019(6)
C18 0.046(5) 0.030(6) 0.033(6) -0.007(5) -0.009(5) 0.009(5)
C19 0.027(4) 0.027(5) 0.033(6) -0.005(4) -0.005(4) -0.003(4)
C20 0.026(4) 0.025(5) 0.023(5) -0.009(4) -0.003(3) 0.005(4)
C21 0.020(4) 0.022(5) 0.024(4) 0.005(4) 0.001(3) 0.003(3)
C22 0.029(5) 0.035(6) 0.057(7) 0.001(5) -0.002(4) -0.002(4)
C23 0.027(5) 0.030(6) 0.078(9) -0.001(6) -0.007(5) 0.001(4)
C24 0.028(5) 0.033(6) 0.089(9) 0.004(7) 0.006(6) 0.006(4)
C25 0.030(5) 0.041(6) 0.062(8) 0.024(6) 0.017(5) 0.004(4)
C26 0.025(5) 0.036(6) 0.060(7) 0.030(5) 0.015(5) 0.002(4)
C27 0.031(5) 0.045(6) 0.027(5) 0.003(5) 0.005(4) 0.001(4)
C28 0.023(4) 0.050(7) 0.034(6) -0.007(5) -0.003(4) -0.002(4)
C29 0.018(4) 0.046(6) 0.029(6) -0.013(5) -0.004(4) 0.000(4)
C30 0.027(5) 0.070(8) 0.028(6) -0.012(6) -0.004(4) -0.010(5)
C31 0.036(5) 0.048(7) 0.048(7) -0.014(6) 0.013(5) -0.013(5)
C32 0.046(6) 0.029(5) 0.045(7) -0.012(5) -0.006(4) -0.006(4)
C33 0.028(4) 0.033(5) 0.035(5) -0.006(5) 0.001(4) 0.001(4)
C34 0.016(4) 0.031(5) 0.029(5) -0.009(4) 0.002(3) 0.001(3)
C35 0.018(4) 0.030(5) 0.026(5) 0.001(4) -0.001(3) 0.005(3)

loop_
_atom_type_symbol
_atom_type_description
_atom_type_scat_dispersion_real
_atom_type_scat_dispersion_imag
_atom_type_scat_source
C C 0.0033 0.0016 'International Tables Vol C Tables 4.2.6.8 and 6.1.1.4'
H H 0.0000 0.0000 'International Tables Vol C Tables 4.2.6.8 and 6.1.1.4'
N N 0.0061 0.0033 'International Tables Vol C Tables 4.2.6.8 and 6.1.1.4'
O O 0.0106 0.0060 'International Tables Vol C Tables 4.2.6.8 and 6.1.1.4'
Mn Mn 0.3368 0.7283 'International Tables Vol C Tables 4.2.6.8 and 6.1.1.4'
Fe Fe 0.3463 0.8444 'International Tables Vol C Tables 4.2.6.8 and 6.1.1.4'

loop_
_geom_angle_atom_site_label_1
_geom_angle_atom_site_label_2
_geom_angle_atom_site_label_3
_geom_angle
_geom_angle_site_symmetry_1
O2 Mn1 O1 93.8(2) .
O2 Mn1 N2 93.0(3) .
O1 Mn1 N2 169.7(3) .
O2 Mn1 N1 173.3(3) .
O1 Mn1 N1 92.5(3) .
N2 Mn1 N1 81.0(3) .
O2 Mn1 N3 88.4(3) .
O1 Mn1 N3 83.6(2) .
N2 Mn1 N3 104.2(3) .
N1 Mn1 N3 90.1(3) .
O2 Mn1 N4 87.2(2) .
O1 Mn1 N4 86.7(2) .
N2 Mn1 N4 86.0(2) .
N1 Mn1 N4 95.4(3) .
N3 Mn1 N4 169.1(2) .
N7 Fe1 C21 94.9(3) .
N7 Fe1 C35 95.0(3) .
C21 Fe1 C35 169.9(3) .
N7 Fe1 N6 83.3(3) .
C21 Fe1 N6 91.1(3) .
C35 Fe1 N6 91.8(3) .
N7 Fe1 C34 179.0(3) .
C21 Fe1 C34 85.6(3) .
C35 Fe1 C34 84.4(3) .
N6 Fe1 C34 97.6(3) .
N7 Fe1 N8 82.8(3) .
C21 Fe1 N8 90.3(3) .
C35 Fe1 N8 89.2(3) .
N6 Fe1 N8 166.0(3) .
C34 Fe1 N8 96.4(3) .
C1 O1 Mn1 127.7(5) .
C20 O2 Mn1 129.0(5) .
C7 N1 C8 121.6(7) .
C7 N1 Mn1 124.6(6) .
C8 N1 Mn1 113.8(5) .
C14 N2 C11 118.7(7) .
C14 N2 Mn1 121.8(6) .
C11 N2 Mn1 116.9(5) .
C35 N3 Mn1 153.8(7) 1_455
C21 N4 Mn1 152.8(6) .
C22 N6 C26 121.1(8) .
C22 N6 Fe1 128.1(6) .
C26 N6 Fe1 110.8(7) .
C27 N7 C28 124.5(8) .
C27 N7 Fe1 117.8(6) .
C28 N7 Fe1 117.7(6) .
C29 N8 C33 117.4(8) .
C29 N8 Fe1 114.2(6) .
C33 N8 Fe1 128.4(6) .
O1 C1 C2 118.0(7) .
O1 C1 C6 123.4(7) .
C2 C1 C6 118.5(8) .
C3 C2 C1 120.0(8) .
C2 C3 C4 121.2(8) .
C5 C4 C3 119.5(8) .
C4 C5 C6 120.6(8) .
C5 C6 C7 116.9(8) .
C5 C6 C1 120.2(8) .
C7 C6 C1 122.9(7) .
N1 C7 C6 126.3(8) .
N1 C8 C9 112.4(7) .
N1 C8 C10 106.9(7) .
C9 C8 C10 109.6(7) .
N1 C8 C11 105.9(6) .
C9 C8 C11 110.7(7) .
C10 C8 C11 111.2(7) .
C13 C11 N2 111.6(7) .
C13 C11 C8 111.8(7) .
N2 C11 C8 104.4(7) .
C13 C11 C12 109.9(7) .
N2 C11 C12 108.8(7) .
C8 C11 C12 110.2(7) .
N2 C14 C15 127.6(8) .
C20 C15 C16 120.0(9) .
C20 C15 C14 122.3(8) .
C16 C15 C14 117.6(8) .
C17 C16 C15 120.5(9) .
C16 C17 C18 121.0(9) .
C19 C18 C17 120.0(9) .
C18 C19 C20 122.1(9) .
O2 C20 C15 123.9(8) .
O2 C20 C19 119.9(8) .
C15 C20 C19 116.3(8) .
N4 C21 Fe1 177.3(7) .
N6 C22 C23 121.0(10) .
C24 C23 C22 119.8(11) .
C25 C24 C23 118.7(10) .
C24 C25 C26 121.5(10) .
N6 C26 C25 117.9(10) .
N6 C26 C27 118.4(8) .
C25 C26 C27 123.7(9) .
O3 C27 N7 127.5(9) .
O3 C27 C26 123.0(9) .
N7 C27 C26 109.4(8) .
O4 C28 N7 126.7(10) .
O4 C28 C29 122.8(9) .
N7 C28 C29 110.5(8) .
N8 C29 C30 122.2(9) .
N8 C29 C28 114.7(8) .
C30 C29 C28 123.0(9) .
C31 C30 C29 119.2(9) .
C30 C31 C32 119.5(10) .
C33 C32 C31 118.3(10) .
N8 C33 C32 123.4(9) .
N5 C34 Fe1 177.0(8) .
N3 C35 Fe1 176.1(9) 1_655

loop_
_geom_bond_atom_site_label_1
_geom_bond_atom_site_label_2
_geom_bond_distance
_geom_bond_site_symmetry_2
Mn1 O2 1.888(6) .
Mn1 O1 1.896(5) .
Mn1 N2 2.000(7) .
Mn1 N1 2.003(7) .
Mn1 N3 2.302(7) .
Mn1 N4 2.337(6) .
Fe1 N7 1.897(7) .
Fe1 C21 1.933(7) .
Fe1 C35 1.937(8) .
Fe1 N6 1.954(7) .
Fe1 C34 1.958(9) .
Fe1 N8 1.974(7) .
O1 C1 1.315(9) .
O2 C20 1.332(10) .
O3 C27 1.228(11) .
O4 C28 1.232(11) .
N1 C7 1.275(10) .
N1 C8 1.522(10) .
N2 C14 1.308(11) .
N2 C11 1.540(11) .
N3 C35 1.150(9) 1_455
N4 C21 1.164(9) .
N5 C34 1.139(10) .
N6 C22 1.350(12) .
N6 C26 1.368(11) .
N7 C27 1.367(11) .
N7 C28 1.376(12) .
N8 C29 1.338(11) .
N8 C33 1.341(11) .
C1 C2 1.403(11) .
C1 C6 1.442(11) .
C2 C3 1.389(12) .
C3 C4 1.420(12) .
C4 C5 1.373(12) .
C5 C6 1.403(11) .
C6 C7 1.440(11) .
C8 C9 1.541(13) .
C8 C10 1.554(12) .
C8 C11 1.567(12) .
C11 C13 1.534(12) .
C11 C12 1.567(12) .
C14 C15 1.440(13) .
C15 C20 1.402(12) .
C15 C16 1.413(13) .
C16 C17 1.341(13) .
C17 C18 1.367(14) .
C18 C19 1.363(13) .
C19 C20 1.415(12) .
C22 C23 1.405(14) .
C23 C24 1.394(15) .
C24 C25 1.356(15) .
C25 C26 1.444(14) .
C26 C27 1.453(14) .
C28 C29 1.518(13) .
C29 C30 1.372(13) .
C30 C31 1.359(15) .
C31 C32 1.375(14) .
C32 C33 1.359(12) .
C35 N3 1.150(9) 1_655
